data_7708562
loop_
_publ_author_name
'Guti\'errez-Tarri\~no, Silvia'
'Gaona-Migu\'elez, Jos\'e'
'O\~na-Burgos, Pascual'

_publ_section_title
;
 Tailoring the electron density of cobalt oxide clusters to provide highly
 selective superoxide and peroxide species for aerobic cyclohexane
 oxidation.
;
_journal_name_full 'Dalton transactions (Cambridge, England : 2003)'
_journal_paper_doi 10.1039/d1dt02347k
_journal_year 2021
_chemical_formula_moiety 'C40 H48 Co4 N4 O20, 0.743(C H2 Cl2)'
_chemical_formula_sum 'C40.74 H49.49 Cl1.49 Co4 N4 O20'
_chemical_formula_weight 1203.62
_chemical_name_common 'POB-024 - 17OBA004'
_space_group_crystal_system triclinic
_space_group_IT_number 2
_space_group_name_Hall '-P 1'
_space_group_name_H-M_alt 'P -1'
_atom_sites_solution_hydrogens geom
_atom_sites_solution_primary dual
_atom_sites_solution_secondary difmap
_audit_update_record
;
2021-09-03 deposited with the CCDC.	2021-09-24 downloaded from the CCDC.
;
_cell_angle_alpha 103.879(2)
_cell_angle_beta 103.877(2)
_cell_angle_gamma 100.988(2)
_cell_formula_units_Z 2
_cell_length_a 11.7374(4)
_cell_length_b 13.1866(4)
_cell_length_c 18.5347(6)
_cell_measurement_reflns_used 9998
_cell_measurement_temperature 100.(2)
_cell_measurement_theta_max 27.5177
_cell_measurement_theta_min 2.3728
_cell_volume 2608.31(15)
_computing_cell_refinement 'SAINT V8.37A (Bruker AXS Inc., 2015)'
_computing_data_collection 'Bruker APEX2 software'
_computing_data_reduction 'SAINT V8.37A (Bruker AXS Inc., 2015)'
_computing_molecular_graphics 'shelXle (C.B. Huebschle, rev 1242)'
_computing_structure_refinement 'SHELXL-2018/3 (Sheldrick, 2018)'
_computing_structure_solution 'SHELXT 2014/5 (Sheldrick, 2014)'
_diffrn_ambient_temperature 100.(2)
_diffrn_detector_area_resol_mean 8.3333
_diffrn_measured_fraction_theta_full 0.993
_diffrn_measured_fraction_theta_max 0.993
_diffrn_measurement_device '\k--geometry diffractometer'
_diffrn_measurement_device_type '\k--geometry diffractometer'
_diffrn_measurement_method '\f or \w oscillation scans'
_diffrn_radiation_monochromator graphite
_diffrn_radiation_type MoK\a
_diffrn_radiation_wavelength 0.71073
_diffrn_reflns_av_R_equivalents 0.0393
_diffrn_reflns_av_unetI/netI 0.0524
_diffrn_reflns_limit_h_max 15
_diffrn_reflns_limit_h_min -15
_diffrn_reflns_limit_k_max 17
_diffrn_reflns_limit_k_min -16
_diffrn_reflns_limit_l_max 24
_diffrn_reflns_limit_l_min -24
_diffrn_reflns_number 42525
_diffrn_reflns_theta_full 25.24
_diffrn_reflns_theta_max 27.55
_diffrn_reflns_theta_min 1.85
_diffrn_source 'sealed x-ray tube'
_diffrn_source_current 30.0
_diffrn_source_power 1.50
_diffrn_source_type 'SIEMENS KFN MO 2K-90'
_diffrn_source_voltage 50
_exptl_absorpt_coefficient_mu 1.401
_exptl_absorpt_correction_T_max 0.90
_exptl_absorpt_correction_T_min 0.78
_exptl_absorpt_correction_type multi-scan
_exptl_absorpt_process_details
;
SADABS-2016/2 - Bruker AXS area detector scaling and absorption correction
;
_exptl_crystal_colour 'translucent dark brown'
_exptl_crystal_density_diffrn 1.533
_exptl_crystal_density_method 'not measured'
_exptl_crystal_description plate
_exptl_crystal_F_000 1230
_exptl_crystal_size_max 0.342
_exptl_crystal_size_mid 0.203
_exptl_crystal_size_min 0.074
_refine_diff_density_max 1.622
_refine_diff_density_min -1.006
_refine_ls_extinction_method none
_refine_ls_goodness_of_fit_ref 1.027
_refine_ls_hydrogen_treatment constr
_refine_ls_matrix_type full
_refine_ls_number_parameters 649
_refine_ls_number_reflns 11957
_refine_ls_number_restraints 0
_refine_ls_restrained_S_all 1.027
_refine_ls_R_factor_all 0.0725
_refine_ls_R_factor_gt 0.0483
_refine_ls_shift/su_max 0.001
_refine_ls_shift/su_mean 0.000
_refine_ls_structure_factor_coef Fsqd
_refine_ls_weighting_details 'w=1/[\s^2^(Fo^2^)+(0.0400P)^2^+7.4892P] where P=(Fo^2^+2Fc^2^)/3'
_refine_ls_weighting_scheme calc
_refine_ls_wR_factor_gt 0.1093
_refine_ls_wR_factor_ref 0.1188
_reflns_Friedel_coverage 0.000
_reflns_number_gt 8814
_reflns_number_total 11957
_reflns_threshold_expression 'I > 2\s(I)'
_cod_data_source_file d1dt02347k2.cif
_cod_data_source_block 17OBA004
_cod_depositor_comments
;
The following automatic conversions were performed:

data item '_exptl_absorpt_correction_type' value 'Multi-Scan' was
changed to 'multi-scan' in accordance with the
/home/data/users/saulius/crontab/automatic-downloads/rss-feeds/RSC/lib/dictionaries/cif_core.dic
dictionary named 'cif_core.dic' version 2.4.2 last updated on
2011-04-26.

Automatic conversion script
Id: cif_fix_values 7556 2019-12-06 15:28:31Z antanas 
;
_cod_database_code 7708562

loop_
_space_group_symop_operation_xyz
'x, y, z'
'-x, -y, -z'

loop_
_atom_site_type_symbol
_atom_site_label
_atom_site_fract_x
_atom_site_fract_y
_atom_site_fract_z
_atom_site_U_iso_or_equiv
_atom_site_adp_type
_atom_site_calc_flag
_atom_site_refinement_flags_adp
_atom_site_refinement_flags_occupancy
_atom_site_refinement_flags_posn
_atom_site_occupancy
_atom_site_disorder_assembly
_atom_site_disorder_group
O O1 0.5951(2) 0.65781(18) 0.16859(13) 0.0142(5) Uani d . . . 1.000000 . .
Co Co1 0.67182(4) 0.55473(3) 0.19369(3) 0.01358(11) Uani d . . . 1.000000 . .
N N1 0.7579(3) 0.4482(2) 0.22012(17) 0.0162(6) Uani d . . . 1.000000 . .
C C2 0.7141(3) 0.3404(3) 0.1863(2) 0.0186(7) Uani d . . . 1.000000 . .
H H2 0.640636 0.313773 0.144350 0.022000 Uiso calc U . R 1.000000 . .
C C3 0.7724(3) 0.2673(3) 0.2106(2) 0.0206(8) Uani d . . . 1.000000 . .
H H3 0.740489 0.191742 0.185034 0.025000 Uiso calc U . R 1.000000 . .
C C4 0.8789(3) 0.3063(3) 0.2732(2) 0.0185(7) Uani d . . . 1.000000 . .
C C5 0.9261(3) 0.4178(3) 0.3048(2) 0.0174(7) Uani d . . . 1.000000 . .
H H5 1.000670 0.447208 0.345657 0.021000 Uiso calc U . R 1.000000 . .
C C6 0.8640(3) 0.4850(3) 0.2764(2) 0.0185(7) Uani d . . . 1.000000 . .
H H6 0.897966 0.561044 0.297787 0.022000 Uiso calc U . R 1.000000 . .
C C7 0.9406(3) 0.2340(3) 0.3107(2) 0.0214(8) Uani d . . . 1.000000 . .
O O8 1.0160(3) 0.2681(2) 0.37378(17) 0.0327(7) Uani d . . . 1.000000 . .
O O9 0.8983(2) 0.13099(19) 0.26724(16) 0.0243(6) Uani d . . . 1.000000 . .
C C10 0.9505(4) 0.0532(3) 0.2998(3) 0.0279(9) Uani d . . . 1.000000 . .
H H10A 0.895039 -0.020394 0.274296 0.034000 Uiso calc U . R 1.000000 . .
H H10B 0.959173 0.071859 0.356214 0.034000 Uiso calc U . R 1.000000 . .
C C11 1.0727(4) 0.0541(3) 0.2877(3) 0.0319(10) Uani d . . . 1.000000 . .
H H11A 1.064068 0.035678 0.231896 0.048000 Uiso calc U . R 1.000000 . .
H H11B 1.105483 0.000951 0.309135 0.048000 Uiso calc U . R 1.000000 . .
H H11C 1.128278 0.126428 0.314327 0.048000 Uiso calc U . R 1.000000 . .
O O12 0.5701(2) 0.45060(18) 0.09403(14) 0.0161(5) Uani d . . . 1.000000 . .
O O13 0.3916(2) 0.48457(18) 0.10548(14) 0.0162(5) Uani d . . . 1.000000 . .
C C14 0.4556(3) 0.4312(3) 0.0732(2) 0.0174(7) Uani d . . . 1.000000 . .
C C15 0.3865(3) 0.3357(3) 0.0035(2) 0.0209(8) Uani d . . . 1.000000 . .
H H15A 0.395618 0.352869 -0.043727 0.031000 Uiso calc U . R 1.000000 . .
H H15B 0.300233 0.318387 0.000588 0.031000 Uiso calc U . R 1.000000 . .
H H15C 0.418519 0.273344 0.008089 0.031000 Uiso calc U . R 1.000000 . .
O O21 0.5503(2) 0.71695(18) 0.29184(14) 0.0165(5) Uani d . . . 1.000000 . .
Co Co21 0.62017(4) 0.62187(4) 0.33676(3) 0.01612(11) Uani d . . . 1.000000 . .
N N21 0.6886(3) 0.5212(2) 0.38530(17) 0.0176(6) Uani d . . . 1.000000 . .
C C22 0.7869(3) 0.5527(3) 0.4483(2) 0.0183(7) Uani d . . . 1.000000 . .
H H22 0.824761 0.627882 0.471745 0.022000 Uiso calc U . R 1.000000 . .
C C23 0.8353(3) 0.4801(3) 0.4804(2) 0.0198(8) Uani d . . . 1.000000 . .
H H23 0.905224 0.505030 0.524773 0.024000 Uiso calc U . R 1.000000 . .
C C24 0.7798(3) 0.3697(3) 0.4466(2) 0.0190(7) Uani d . . . 1.000000 . .
C C25 0.6772(3) 0.3374(3) 0.3832(2) 0.0248(8) Uani d . . . 1.000000 . .
H H25 0.636298 0.262803 0.359815 0.030000 Uiso calc U . R 1.000000 . .
C C26 0.6344(3) 0.4145(3) 0.3540(2) 0.0232(8) Uani d . . . 1.000000 . .
H H26 0.563836 0.391250 0.310123 0.028000 Uiso calc U . R 1.000000 . .
C C27 0.8256(4) 0.2838(3) 0.4755(2) 0.0251(8) Uani d . . . 1.000000 . .
O O28 0.7805(3) 0.1887(2) 0.44395(19) 0.0451(9) Uani d . . . 1.000000 . .
O O29 0.9205(2) 0.32456(19) 0.53955(15) 0.0208(6) Uani d . . . 1.000000 . .
C C30 0.9703(4) 0.2459(3) 0.5724(2) 0.0248(9) Uani d . . . 1.000000 . .
H H30A 1.058353 0.277069 0.599573 0.030000 Uiso calc U . R 1.000000 . .
H H30B 0.960050 0.179805 0.529942 0.030000 Uiso calc U . R 1.000000 . .
C C31 0.9063(4) 0.2168(4) 0.6290(3) 0.0392(11) Uani d . . . 1.000000 . .
H H31A 0.821188 0.177695 0.600787 0.059000 Uiso calc U . R 1.000000 . .
H H31B 0.909621 0.282978 0.668147 0.059000 Uiso calc U . R 1.000000 . .
H H31C 0.946429 0.170656 0.654744 0.059000 Uiso calc U . R 1.000000 . .
O O32 0.7040(2) 0.7461(2) 0.42998(15) 0.0211(5) Uani d . . . 1.000000 . .
O O33 0.7728(2) 0.86136(19) 0.36697(14) 0.0187(5) Uani d . . . 1.000000 . .
C C34 0.7610(3) 0.8367(3) 0.4270(2) 0.0211(8) Uani d . . . 1.000000 . .
C C35 0.8196(4) 0.9240(3) 0.5036(2) 0.0354(10) Uani d . . . 1.000000 . .
H H35A 0.885468 0.977611 0.498778 0.053000 Uiso calc U . R 1.000000 . .
H H35B 0.852848 0.891938 0.543828 0.053000 Uiso calc U . R 1.000000 . .
H H35C 0.758818 0.959448 0.518269 0.053000 Uiso calc U . R 1.000000 . .
O O41 0.7442(2) 0.65477(18) 0.29287(14) 0.0147(5) Uani d . . . 1.000000 . .
Co Co41 0.68772(4) 0.76454(4) 0.26181(3) 0.01460(11) Uani d . . . 1.000000 . .
N N41 0.6284(2) 0.8814(2) 0.23014(17) 0.0163(6) Uani d . . . 1.000000 . .
C C42 0.6113(3) 0.8835(3) 0.1565(2) 0.0202(8) Uani d . . . 1.000000 . .
H H42 0.635155 0.831608 0.122065 0.024000 Uiso calc U . R 1.000000 . .
C C43 0.5600(3) 0.9583(3) 0.1283(2) 0.0216(8) Uani d . . . 1.000000 . .
H H43 0.548355 0.957608 0.075684 0.026000 Uiso calc U . R 1.000000 . .
C C44 0.5265(3) 1.0341(3) 0.1793(2) 0.0192(8) Uani d . . . 1.000000 . .
C C45 0.5450(3) 1.0334(3) 0.2556(2) 0.0218(8) Uani d . . . 1.000000 . .
H H45 0.522206 1.084509 0.291202 0.026000 Uiso calc U . R 1.000000 . .
C C46 0.5977(3) 0.9564(3) 0.2790(2) 0.0205(8) Uani d . . . 1.000000 . .
H H46 0.612619 0.956931 0.331758 0.025000 Uiso calc U . R 1.000000 . .
C C47 0.4676(3) 1.1135(3) 0.1482(2) 0.0211(8) Uani d . . . 1.000000 . .
O O48 0.4605(3) 1.1224(2) 0.08414(17) 0.0327(7) Uani d . . . 1.000000 . .
O O49 0.4275(2) 1.1719(2) 0.20064(16) 0.0260(6) Uani d . . . 1.000000 . .
C C50 0.3616(4) 1.2476(3) 0.1763(3) 0.0290(9) Uani d . . . 1.000000 . .
H H50A 0.307968 1.214739 0.121992 0.035000 Uiso calc U . R 1.000000 . .
H H50B 0.419529 1.314825 0.179179 0.035000 Uiso calc U . R 1.000000 . .
C C51 0.2878(4) 1.2722(4) 0.2306(3) 0.0446(12) Uani d . . . 1.000000 . .
H H51A 0.244538 1.325069 0.217363 0.067000 Uiso calc U . R 1.000000 . .
H H51B 0.341674 1.302168 0.284255 0.067000 Uiso calc U . R 1.000000 . .
H H51C 0.228780 1.205539 0.225661 0.067000 Uiso calc U . R 1.000000 . .
O O52 0.8235(2) 0.79204(18) 0.22082(14) 0.0168(5) Uani d . . . 1.000000 . .
O O53 0.8050(2) 0.61584(19) 0.15776(14) 0.0172(5) Uani d . . . 1.000000 . .
C C54 0.8553(3) 0.7162(3) 0.1795(2) 0.0182(7) Uani d . . . 1.000000 . .
C C55 0.9653(3) 0.7510(3) 0.1541(3) 0.0279(9) Uani d . . . 1.000000 . .
H H55A 0.942382 0.728969 0.097067 0.042000 Uiso calc U . R 1.000000 . .
H H55B 1.028068 0.716822 0.174167 0.042000 Uiso calc U . R 1.000000 . .
H H55C 0.997042 0.829939 0.174527 0.042000 Uiso calc U . R 1.000000 . .
O O61 0.5507(2) 0.51826(18) 0.23987(14) 0.0150(5) Uani d . . . 1.000000 . .
Co Co61 0.46150(4) 0.60524(4) 0.19935(3) 0.01539(11) Uani d . . . 1.000000 . .
N N61 0.3665(3) 0.6924(2) 0.15130(18) 0.0176(6) Uani d . . . 1.000000 . .
C C62 0.3276(3) 0.7680(3) 0.1941(2) 0.0219(8) Uani d . . . 1.000000 . .
H H62 0.343140 0.776916 0.248244 0.026000 Uiso calc U . R 1.000000 . .
C C63 0.2657(3) 0.8336(3) 0.1617(2) 0.0225(8) Uani d . . . 1.000000 . .
H H63 0.239180 0.886633 0.193276 0.027000 Uiso calc U . R 1.000000 . .
C C64 0.2428(3) 0.8208(3) 0.0826(2) 0.0214(8) Uani d . . . 1.000000 . .
C C65 0.2813(3) 0.7413(3) 0.0376(2) 0.0222(8) Uani d . . . 1.000000 . .
H H65 0.264691 0.729320 -0.016944 0.027000 Uiso calc U . R 1.000000 . .
C C66 0.3450(3) 0.6798(3) 0.0748(2) 0.0205(8) Uani d . . . 1.000000 . .
H H66 0.374203 0.627217 0.044951 0.025000 Uiso calc U . R 1.000000 . .
C C67 0.1753(3) 0.8915(3) 0.0480(2) 0.0255(9) Uani d . . . 1.000000 . .
O O68 0.1338(3) 0.9559(2) 0.08375(18) 0.0360(7) Uani d . . . 1.000000 . .
O O69 0.1670(3) 0.8737(3) -0.02731(18) 0.0410(8) Uani d . . . 1.000000 . .
C C70 0.0927(5) 0.9303(4) -0.0697(3) 0.0465(13) Uani d . . . 1.000000 . .
H H70A 0.019903 0.932250 -0.051774 0.056000 Uiso calc U . R 1.000000 . .
H H70B 0.064864 0.890747 -0.126031 0.056000 Uiso calc U . R 1.000000 . .
C C71 0.1635(5) 1.0423(5) -0.0566(4) 0.069(2) Uani d . . . 1.000000 . .
H H71A 0.240756 1.040622 -0.067827 0.104000 Uiso calc U . R 1.000000 . .
H H71B 0.179813 1.084647 -0.002288 0.104000 Uiso calc U . R 1.000000 . .
H H71C 0.116934 1.075568 -0.091163 0.104000 Uiso calc U . R 1.000000 . .
O O72 0.3388(2) 0.5601(2) 0.24809(16) 0.0222(6) Uani d . . . 1.000000 . .
O O73 0.4719(2) 0.5806(2) 0.36543(15) 0.0236(6) Uani d . . . 1.000000 . .
C C74 0.3668(3) 0.5588(3) 0.3182(2) 0.0237(8) Uani d . . . 1.000000 . .
C C75 0.2616(4) 0.5300(4) 0.3493(3) 0.0391(11) Uani d . . . 1.000000 . .
H H75A 0.186694 0.496372 0.305745 0.059000 Uiso calc U . R 1.000000 . .
H H75B 0.253154 0.595749 0.383307 0.059000 Uiso calc U . R 1.000000 . .
H H75C 0.276564 0.479090 0.378997 0.059000 Uiso calc U . R 1.000000 . .
C C1 0.1076(5) 0.4383(4) 0.0851(4) 0.0296(13) Uani d . P . 0.743(3) A 1
H H1A 0.120775 0.462586 0.040477 0.035000 Uiso calc U P R 0.743(3) A 1
H H1B 0.182253 0.473196 0.129777 0.035000 Uiso calc U P R 0.743(3) A 1
Cl Cl2 0.08511(14) 0.29998(11) 0.06123(10) 0.0412(5) Uani d . P . 0.743(3) A 1
Cl Cl3 -0.01367(14) 0.48129(13) 0.10924(11) 0.0445(5) Uani d . P . 0.743(3) A 1

loop_
_atom_site_aniso_label
_atom_site_aniso_U_11
_atom_site_aniso_U_22
_atom_site_aniso_U_33
_atom_site_aniso_U_12
_atom_site_aniso_U_13
_atom_site_aniso_U_23
O1 0.0113(12) 0.0156(11) 0.0165(13) 0.0051(9) 0.0030(10) 0.0065(10)
Co1 0.0103(2) 0.0125(2) 0.0174(3) 0.00256(17) 0.00185(19) 0.00617(18)
N1 0.0123(14) 0.0163(14) 0.0194(16) 0.0033(11) 0.0018(12) 0.0076(12)
C2 0.0127(17) 0.0184(17) 0.0213(19) 0.0023(13) 0.0003(15) 0.0057(14)
C3 0.0168(18) 0.0148(16) 0.025(2) 0.0017(13) 0.0003(16) 0.0043(14)
C4 0.0154(18) 0.0184(17) 0.0217(19) 0.0040(13) 0.0057(15) 0.0063(14)
C5 0.0113(17) 0.0188(16) 0.0180(18) 0.0019(13) 0.0002(14) 0.0041(14)
C6 0.0125(17) 0.0152(16) 0.025(2) 0.0013(13) 0.0015(15) 0.0061(14)
C7 0.0185(19) 0.0180(17) 0.025(2) 0.0056(14) 0.0015(16) 0.0061(15)
O8 0.0363(17) 0.0229(14) 0.0285(16) 0.0103(12) -0.0082(14) 0.0049(12)
O9 0.0232(14) 0.0160(12) 0.0301(15) 0.0059(10) -0.0012(12) 0.0090(11)
C10 0.027(2) 0.0151(17) 0.038(2) 0.0027(15) -0.0003(18) 0.0128(17)
C11 0.035(2) 0.027(2) 0.037(3) 0.0148(18) 0.007(2) 0.0144(19)
O12 0.0122(12) 0.0182(12) 0.0180(13) 0.0050(9) 0.0032(10) 0.0063(10)
O13 0.0115(12) 0.0182(12) 0.0186(13) 0.0035(9) 0.0018(10) 0.0080(10)
C14 0.0185(19) 0.0164(16) 0.0180(19) 0.0030(14) 0.0027(15) 0.0104(14)
C15 0.0194(19) 0.0176(17) 0.022(2) 0.0015(14) 0.0013(16) 0.0072(15)
O21 0.0155(12) 0.0177(12) 0.0180(13) 0.0066(10) 0.0037(10) 0.0079(10)
Co21 0.0129(2) 0.0181(2) 0.0188(3) 0.00442(18) 0.0033(2) 0.00924(19)
N21 0.0152(15) 0.0204(14) 0.0187(16) 0.0041(12) 0.0057(13) 0.0087(12)
C22 0.0159(18) 0.0177(16) 0.0202(19) 0.0013(13) 0.0046(15) 0.0073(14)
C23 0.0174(18) 0.0230(18) 0.0173(19) 0.0028(14) 0.0023(15) 0.0078(15)
C24 0.0184(18) 0.0208(17) 0.0205(19) 0.0054(14) 0.0054(15) 0.0112(15)
C25 0.023(2) 0.0199(18) 0.027(2) 0.0009(15) 0.0005(17) 0.0091(16)
C26 0.0157(19) 0.0246(19) 0.025(2) 0.0018(15) -0.0013(16) 0.0101(16)
C27 0.025(2) 0.0217(18) 0.028(2) 0.0056(16) 0.0043(17) 0.0114(16)
O28 0.048(2) 0.0191(14) 0.047(2) 0.0026(13) -0.0183(16) 0.0089(14)
O29 0.0228(14) 0.0182(12) 0.0204(14) 0.0061(10) 0.0000(11) 0.0097(10)
C30 0.027(2) 0.0183(17) 0.027(2) 0.0089(15) -0.0009(17) 0.0103(16)
C31 0.043(3) 0.034(2) 0.040(3) 0.007(2) 0.002(2) 0.024(2)
O32 0.0213(14) 0.0225(13) 0.0203(14) 0.0075(10) 0.0054(11) 0.0073(11)
O33 0.0174(13) 0.0181(12) 0.0194(13) 0.0053(10) 0.0024(11) 0.0061(10)
C34 0.0192(19) 0.0220(18) 0.022(2) 0.0097(15) 0.0027(16) 0.0070(15)
C35 0.042(3) 0.032(2) 0.023(2) 0.0049(19) 0.003(2) 0.0021(18)
O41 0.0125(12) 0.0149(11) 0.0171(13) 0.0050(9) 0.0017(10) 0.0069(10)
Co41 0.0126(2) 0.0126(2) 0.0179(3) 0.00323(17) 0.00195(19) 0.00596(18)
N41 0.0109(14) 0.0138(13) 0.0213(16) 0.0017(11) 0.0002(12) 0.0057(12)
C42 0.0224(19) 0.0155(16) 0.023(2) 0.0044(14) 0.0060(16) 0.0072(14)
C43 0.023(2) 0.0177(17) 0.024(2) 0.0043(14) 0.0043(16) 0.0087(15)
C44 0.0116(17) 0.0136(16) 0.031(2) 0.0005(13) 0.0031(15) 0.0090(15)
C45 0.0189(19) 0.0169(17) 0.027(2) 0.0047(14) 0.0029(16) 0.0054(15)
C46 0.0195(19) 0.0169(16) 0.025(2) 0.0070(14) 0.0051(16) 0.0056(15)
C47 0.0145(18) 0.0157(16) 0.029(2) 0.0019(13) -0.0007(16) 0.0083(15)
O48 0.0397(18) 0.0320(15) 0.0331(17) 0.0184(13) 0.0081(14) 0.0176(13)
O49 0.0276(15) 0.0207(13) 0.0325(16) 0.0129(11) 0.0055(13) 0.0116(12)
C50 0.028(2) 0.0232(19) 0.037(2) 0.0140(16) 0.0022(19) 0.0146(18)
C51 0.039(3) 0.043(3) 0.067(4) 0.024(2) 0.024(3) 0.026(3)
O52 0.0170(13) 0.0146(11) 0.0197(13) 0.0039(9) 0.0061(10) 0.0066(10)
O53 0.0141(12) 0.0179(12) 0.0207(13) 0.0048(9) 0.0058(10) 0.0064(10)
C54 0.0140(17) 0.0199(17) 0.023(2) 0.0049(14) 0.0036(15) 0.0112(15)
C55 0.021(2) 0.0245(19) 0.042(3) 0.0055(16) 0.0128(19) 0.0144(18)
O61 0.0122(12) 0.0165(11) 0.0173(13) 0.0040(9) 0.0029(10) 0.0079(10)
Co61 0.0104(2) 0.0168(2) 0.0199(3) 0.00389(17) 0.00272(19) 0.00882(19)
N61 0.0103(14) 0.0200(14) 0.0237(17) 0.0035(11) 0.0031(13) 0.0111(13)
C62 0.0155(18) 0.0217(18) 0.029(2) 0.0042(14) 0.0064(16) 0.0090(16)
C63 0.0154(18) 0.0227(18) 0.031(2) 0.0057(14) 0.0055(16) 0.0111(16)
C64 0.0101(17) 0.0203(17) 0.035(2) 0.0034(14) 0.0045(16) 0.0130(16)
C65 0.0167(19) 0.0223(18) 0.027(2) 0.0060(14) 0.0015(16) 0.0106(16)
C66 0.0141(18) 0.0206(17) 0.025(2) 0.0052(14) 0.0027(15) 0.0072(15)
C67 0.0181(19) 0.0254(19) 0.032(2) 0.0055(15) 0.0017(17) 0.0135(17)
O68 0.0383(18) 0.0420(17) 0.0411(19) 0.0286(15) 0.0144(15) 0.0202(15)
O69 0.053(2) 0.0501(19) 0.0320(18) 0.0371(16) 0.0074(15) 0.0199(15)
C70 0.056(3) 0.058(3) 0.039(3) 0.041(3) 0.007(2) 0.024(2)
C71 0.040(3) 0.097(5) 0.116(5) 0.037(3) 0.036(3) 0.088(5)
O72 0.0140(13) 0.0283(14) 0.0291(15) 0.0073(10) 0.0078(11) 0.0146(12)
O73 0.0185(14) 0.0315(14) 0.0266(15) 0.0088(11) 0.0097(12) 0.0148(12)
C74 0.0161(19) 0.0272(19) 0.033(2) 0.0071(15) 0.0087(17) 0.0162(17)
C75 0.025(2) 0.055(3) 0.050(3) 0.014(2) 0.021(2) 0.027(2)
C1 0.028(3) 0.029(3) 0.041(3) 0.020(2) 0.017(3) 0.011(2)
Cl2 0.0349(9) 0.0275(7) 0.0574(11) 0.0104(6) 0.0084(7) 0.0096(7)
Cl3 0.0302(9) 0.0380(8) 0.0616(12) 0.0118(6) 0.0163(8) 0.0033(7)

loop_
_atom_type_symbol
_atom_type_description
_atom_type_scat_dispersion_real
_atom_type_scat_dispersion_imag
_atom_type_scat_source
C C 0.0033 0.0016 'International Tables Vol C Tables 4.2.6.8 and 6.1.1.4'
H H 0.0000 0.0000 'International Tables Vol C Tables 4.2.6.8 and 6.1.1.4'
N N 0.0061 0.0033 'International Tables Vol C Tables 4.2.6.8 and 6.1.1.4'
O O 0.0106 0.0060 'International Tables Vol C Tables 4.2.6.8 and 6.1.1.4'
Cl Cl 0.1484 0.1585 'International Tables Vol C Tables 4.2.6.8 and 6.1.1.4'
Co Co 0.3494 0.9721 'International Tables Vol C Tables 4.2.6.8 and 6.1.1.4'

loop_
_geom_angle_atom_site_label_1
_geom_angle_atom_site_label_2
_geom_angle_atom_site_label_3
_geom_angle_site_symmetry_1
_geom_angle_site_symmetry_3
_geom_angle
_geom_angle_publ_flag
Co1 O1 Co61 . . 92.93(10) ?
Co1 O1 Co41 . . 92.95(10) ?
Co61 O1 Co41 . . 98.84(11) ?
O1 Co1 O41 . . 86.39(10) ?
O1 Co1 O61 . . 86.57(10) ?
O41 Co1 O61 . . 80.81(10) ?
O1 Co1 O53 . . 88.91(10) ?
O41 Co1 O53 . . 90.85(10) ?
O61 Co1 O53 . . 170.74(10) ?
O1 Co1 O12 . . 89.08(10) ?
O41 Co1 O12 . . 170.28(10) ?
O61 Co1 O12 . . 90.34(10) ?
O53 Co1 O12 . . 97.67(10) ?
O1 Co1 N1 . . 178.21(11) ?
O41 Co1 N1 . . 93.14(11) ?
O61 Co1 N1 . . 95.06(11) ?
O53 Co1 N1 . . 89.38(11) ?
O12 Co1 N1 . . 91.63(11) ?
O1 Co1 Co61 . . 43.63(7) ?
O41 Co1 Co61 . . 87.43(7) ?
O61 Co1 Co61 . . 43.66(7) ?
O53 Co1 Co61 . . 132.53(7) ?
O12 Co1 Co61 . . 83.36(7) ?
N1 Co1 Co61 . . 138.09(9) ?
O1 Co1 Co41 . . 43.73(7) ?
O41 Co1 Co41 . . 43.36(7) ?
O61 Co1 Co41 . . 87.49(7) ?
O53 Co1 Co41 . . 83.66(7) ?
O12 Co1 Co41 . . 132.81(7) ?
N1 Co1 Co41 . . 135.52(9) ?
Co61 Co1 Co41 . . 63.368(17) ?
O1 Co1 Co21 . . 83.84(7) ?
O41 Co1 Co21 . . 40.49(7) ?
O61 Co1 Co21 . . 40.37(7) ?
O53 Co1 Co21 . . 131.03(7) ?
O12 Co1 Co21 . . 130.41(7) ?
N1 Co1 Co21 . . 96.92(9) ?
Co61 Co1 Co21 . . 58.453(17) ?
Co41 Co1 Co21 . . 58.421(17) ?
C6 N1 C2 . . 118.4(3) ?
C6 N1 Co1 . . 117.8(2) ?
C2 N1 Co1 . . 123.8(2) ?
N1 C2 C3 . . 122.2(3) ?
N1 C2 H2 . . 118.900000 ?
C3 C2 H2 . . 118.900000 ?
C2 C3 C4 . . 118.8(3) ?
C2 C3 H3 . . 120.600000 ?
C4 C3 H3 . . 120.600000 ?
C5 C4 C3 . . 118.1(3) ?
C5 C4 C7 . . 118.7(3) ?
C3 C4 C7 . . 123.1(3) ?
C6 C5 C4 . . 119.4(3) ?
C6 C5 H5 . . 120.300000 ?
C4 C5 H5 . . 120.300000 ?
N1 C6 C5 . . 122.8(3) ?
N1 C6 H6 . . 118.600000 ?
C5 C6 H6 . . 118.600000 ?
O8 C7 O9 . . 126.0(3) ?
O8 C7 C4 . . 122.2(3) ?
O9 C7 C4 . . 111.7(3) ?
C7 O9 C10 . . 116.0(3) ?
O9 C10 C11 . . 110.7(3) ?
O9 C10 H10A . . 109.500000 ?
C11 C10 H10A . . 109.500000 ?
O9 C10 H10B . . 109.500000 ?
C11 C10 H10B . . 109.500000 ?
H10A C10 H10B . . 108.100000 ?
C10 C11 H11A . . 109.500000 ?
C10 C11 H11B . . 109.500000 ?
H11A C11 H11B . . 109.500000 ?
C10 C11 H11C . . 109.500000 ?
H11A C11 H11C . . 109.500000 ?
H11B C11 H11C . . 109.500000 ?
C14 O12 Co1 . . 122.1(2) ?
C14 O13 Co61 . . 122.8(2) ?
O12 C14 O13 . . 126.9(3) ?
O12 C14 C15 . . 117.0(3) ?
O13 C14 C15 . . 116.0(3) ?
C14 C15 H15A . . 109.500000 ?
C14 C15 H15B . . 109.500000 ?
H15A C15 H15B . . 109.500000 ?
C14 C15 H15C . . 109.500000 ?
H15A C15 H15C . . 109.500000 ?
H15B C15 H15C . . 109.500000 ?
Co21 O21 Co41 . . 92.36(10) ?
Co21 O21 Co61 . . 92.11(10) ?
Co41 O21 Co61 . . 97.94(11) ?
O61 Co21 O41 . . 81.43(10) ?
O61 Co21 O21 . . 86.97(10) ?
O41 Co21 O21 . . 86.57(10) ?
O61 Co21 O73 . . 90.56(11) ?
O41 Co21 O73 . . 170.59(11) ?
O21 Co21 O73 . . 88.08(10) ?
O61 Co21 O32 . . 170.85(10) ?
O41 Co21 O32 . . 91.10(10) ?
O21 Co21 O32 . . 87.30(10) ?
O73 Co21 O32 . . 96.39(11) ?
O61 Co21 N21 . . 93.30(11) ?
O41 Co21 N21 . . 95.43(11) ?
O21 Co21 N21 . . 178.00(12) ?
O73 Co21 N21 . . 89.93(11) ?
O32 Co21 N21 . . 92.67(11) ?
O61 Co21 Co61 . . 43.48(7) ?
O41 Co21 Co61 . . 87.40(7) ?
O21 Co21 Co61 . . 44.09(7) ?
O73 Co21 Co61 . . 83.37(8) ?
O32 Co21 Co61 . . 131.39(7) ?
N21 Co21 Co61 . . 135.86(9) ?
O61 Co21 Co41 . . 87.70(7) ?
O41 Co21 Co41 . . 43.29(7) ?
O21 Co21 Co41 . . 43.88(7) ?
O73 Co21 Co41 . . 131.96(8) ?
O32 Co21 Co41 . . 83.22(7) ?
N21 Co21 Co41 . . 138.10(9) ?
Co61 Co21 Co41 . . 63.242(17) ?
O61 Co21 Co1 . . 40.75(7) ?
O41 Co21 Co1 . . 40.73(7) ?
O21 Co21 Co1 . . 84.19(8) ?
O73 Co21 Co1 . . 130.90(8) ?
O32 Co21 Co1 . . 131.38(8) ?
N21 Co21 Co1 . . 97.31(9) ?
Co61 Co21 Co1 . . 58.209(17) ?
Co41 Co21 Co1 . . 58.335(16) ?
C22 N21 C26 . . 117.8(3) ?
C22 N21 Co21 . . 123.7(2) ?
C26 N21 Co21 . . 118.4(2) ?
N21 C22 C23 . . 122.7(3) ?
N21 C22 H22 . . 118.700000 ?
C23 C22 H22 . . 118.700000 ?
C22 C23 C24 . . 119.0(3) ?
C22 C23 H23 . . 120.500000 ?
C24 C23 H23 . . 120.500000 ?
C25 C24 C23 . . 118.5(3) ?
C25 C24 C27 . . 118.0(3) ?
C23 C24 C27 . . 123.6(3) ?
C24 C25 C26 . . 119.4(3) ?
C24 C25 H25 . . 120.300000 ?
C26 C25 H25 . . 120.300000 ?
N21 C26 C25 . . 122.6(3) ?
N21 C26 H26 . . 118.700000 ?
C25 C26 H26 . . 118.700000 ?
O28 C27 O29 . . 124.2(3) ?
O28 C27 C24 . . 123.1(4) ?
O29 C27 C24 . . 112.7(3) ?
C27 O29 C30 . . 116.3(3) ?
O29 C30 C31 . . 110.5(3) ?
O29 C30 H30A . . 109.600000 ?
C31 C30 H30A . . 109.600000 ?
O29 C30 H30B . . 109.600000 ?
C31 C30 H30B . . 109.600000 ?
H30A C30 H30B . . 108.100000 ?
C30 C31 H31A . . 109.500000 ?
C30 C31 H31B . . 109.500000 ?
H31A C31 H31B . . 109.500000 ?
C30 C31 H31C . . 109.500000 ?
H31A C31 H31C . . 109.500000 ?
H31B C31 H31C . . 109.500000 ?
C34 O32 Co21 . . 122.7(2) ?
C34 O33 Co41 . . 122.4(2) ?
O33 C34 O32 . . 127.3(3) ?
O33 C34 C35 . . 116.6(3) ?
O32 C34 C35 . . 116.2(3) ?
C34 C35 H35A . . 109.500000 ?
C34 C35 H35B . . 109.500000 ?
H35A C35 H35B . . 109.500000 ?
C34 C35 H35C . . 109.500000 ?
H35A C35 H35C . . 109.500000 ?
H35B C35 H35C . . 109.500000 ?
Co41 O41 Co21 . . 93.27(10) ?
Co41 O41 Co1 . . 92.86(10) ?
Co21 O41 Co1 . . 98.78(11) ?
O41 Co41 O1 . . 86.39(10) ?
O41 Co41 O21 . . 86.60(10) ?
O1 Co41 O21 . . 81.53(10) ?
O41 Co41 O52 . . 88.79(10) ?
O1 Co41 O52 . . 91.13(10) ?
O21 Co41 O52 . . 171.56(10) ?
O41 Co41 O33 . . 88.37(10) ?
O1 Co41 O33 . . 171.20(10) ?
O21 Co41 O33 . . 91.12(10) ?
O52 Co41 O33 . . 95.82(10) ?
O41 Co41 N41 . . 179.40(12) ?
O1 Co41 N41 . . 94.16(11) ?
O21 Co41 N41 . . 93.25(11) ?
O52 Co41 N41 . . 91.43(11) ?
O33 Co41 N41 . . 91.06(11) ?
O41 Co41 Co1 . . 43.77(7) ?
O1 Co41 Co1 . . 43.32(7) ?
O21 Co41 Co1 . . 88.00(7) ?
O52 Co41 Co1 . . 83.78(7) ?
O33 Co41 Co1 . . 132.11(7) ?
N41 Co41 Co1 . . 136.81(9) ?
O41 Co41 Co21 . . 43.43(7) ?
O1 Co41 Co21 . . 87.39(7) ?
O21 Co41 Co21 . . 43.76(7) ?
O52 Co41 Co21 . . 132.22(7) ?
O33 Co41 Co21 . . 83.94(7) ?
N41 Co41 Co21 . . 136.33(9) ?
Co1 Co41 Co21 . . 63.244(17) ?
O41 Co41 Co61 . . 83.62(7) ?
O1 Co41 Co61 . . 40.48(7) ?
O21 Co41 Co61 . . 41.11(7) ?
O52 Co41 Co61 . . 131.26(7) ?
O33 Co41 Co61 . . 131.80(8) ?
N41 Co41 Co61 . . 96.64(8) ?
Co1 Co41 Co61 . . 58.215(16) ?
Co21 Co41 Co61 . . 58.357(16) ?
C46 N41 C42 . . 118.4(3) ?
C46 N41 Co41 . . 121.9(2) ?
C42 N41 Co41 . . 119.6(2) ?
N41 C42 C43 . . 122.7(3) ?
N41 C42 H42 . . 118.600000 ?
C43 C42 H42 . . 118.600000 ?
C44 C43 C42 . . 118.1(4) ?
C44 C43 H43 . . 121.000000 ?
C42 C43 H43 . . 121.000000 ?
C45 C44 C43 . . 119.7(3) ?
C45 C44 C47 . . 122.2(3) ?
C43 C44 C47 . . 118.1(3) ?
C44 C45 C46 . . 118.5(4) ?
C44 C45 H45 . . 120.800000 ?
C46 C45 H45 . . 120.800000 ?
N41 C46 C45 . . 122.6(4) ?
N41 C46 H46 . . 118.700000 ?
C45 C46 H46 . . 118.700000 ?
O48 C47 O49 . . 125.4(3) ?
O48 C47 C44 . . 123.4(4) ?
O49 C47 C44 . . 111.2(3) ?
C47 O49 C50 . . 116.9(3) ?
O49 C50 C51 . . 107.0(3) ?
O49 C50 H50A . . 110.300000 ?
C51 C50 H50A . . 110.300000 ?
O49 C50 H50B . . 110.300000 ?
C51 C50 H50B . . 110.300000 ?
H50A C50 H50B . . 108.600000 ?
C50 C51 H51A . . 109.500000 ?
C50 C51 H51B . . 109.500000 ?
H51A C51 H51B . . 109.500000 ?
C50 C51 H51C . . 109.500000 ?
H51A C51 H51C . . 109.500000 ?
H51B C51 H51C . . 109.500000 ?
C54 O52 Co41 . . 122.7(2) ?
C54 O53 Co1 . . 122.2(2) ?
O53 C54 O52 . . 127.4(3) ?
O53 C54 C55 . . 116.5(3) ?
O52 C54 C55 . . 116.1(3) ?
C54 C55 H55A . . 109.500000 ?
C54 C55 H55B . . 109.500000 ?
H55A C55 H55B . . 109.500000 ?
C54 C55 H55C . . 109.500000 ?
H55A C55 H55C . . 109.500000 ?
H55B C55 H55C . . 109.500000 ?
Co21 O61 Co61 . . 93.17(10) ?
Co21 O61 Co1 . . 98.88(11) ?
Co61 O61 Co1 . . 92.39(10) ?
O1 Co61 O61 . . 86.67(10) ?
O1 Co61 O21 . . 81.57(10) ?
O61 Co61 O21 . . 86.56(10) ?
O1 Co61 O13 . . 93.20(10) ?
O61 Co61 O13 . . 86.96(10) ?
O21 Co61 O13 . . 171.89(10) ?
O1 Co61 O72 . . 171.03(11) ?
O61 Co61 O72 . . 89.28(10) ?
O21 Co61 O72 . . 90.21(11) ?
O13 Co61 O72 . . 94.58(11) ?
O1 Co61 N61 . . 92.41(11) ?
O61 Co61 N61 . . 177.11(12) ?
O21 Co61 N61 . . 96.02(11) ?
O13 Co61 N61 . . 90.35(11) ?
O72 Co61 N61 . . 92.01(11) ?
O1 Co61 Co1 . . 43.44(7) ?
O61 Co61 Co1 . . 43.95(7) ?
O21 Co61 Co1 . . 88.05(7) ?
O13 Co61 Co1 . . 83.90(7) ?
O72 Co61 Co1 . . 133.22(7) ?
N61 Co61 Co1 . . 134.66(9) ?
O1 Co61 Co21 . . 87.58(7) ?
O61 Co61 Co21 . . 43.35(7) ?
O21 Co61 Co21 . . 43.80(7) ?
O13 Co61 Co21 . . 130.23(7) ?
O72 Co61 Co21 . . 83.99(8) ?
N61 Co61 Co21 . . 139.38(9) ?
Co1 Co61 Co21 . . 63.338(18) ?
O1 Co61 Co41 . . 40.68(7) ?
O61 Co61 Co41 . . 83.78(7) ?
O21 Co61 Co41 . . 40.95(7) ?
O13 Co61 Co41 . . 133.26(7) ?
O72 Co61 Co41 . . 130.86(8) ?
N61 Co61 Co41 . . 97.30(8) ?
Co1 Co61 Co41 . . 58.418(16) ?
Co21 Co61 Co41 . . 58.401(16) ?
C62 N61 C66 . . 119.1(3) ?
C62 N61 Co61 . . 121.3(3) ?
C66 N61 Co61 . . 119.4(2) ?
N61 C62 C63 . . 122.0(4) ?
N61 C62 H62 . . 119.000000 ?
C63 C62 H62 . . 119.000000 ?
C62 C63 C64 . . 119.2(4) ?
C62 C63 H63 . . 120.400000 ?
C64 C63 H63 . . 120.400000 ?
C63 C64 C65 . . 119.1(3) ?
C63 C64 C67 . . 118.9(3) ?
C65 C64 C67 . . 122.0(4) ?
C66 C65 C64 . . 118.2(4) ?
C66 C65 H65 . . 120.900000 ?
C64 C65 H65 . . 120.900000 ?
N61 C66 C65 . . 122.3(4) ?
N61 C66 H66 . . 118.800000 ?
C65 C66 H66 . . 118.800000 ?
O68 C67 O69 . . 124.6(3) ?
O68 C67 C64 . . 123.9(4) ?
O69 C67 C64 . . 111.5(3) ?
C67 O69 C70 . . 116.6(3) ?
O69 C70 C71 . . 110.4(4) ?
O69 C70 H70A . . 109.600000 ?
C71 C70 H70A . . 109.600000 ?
O69 C70 H70B . . 109.600000 ?
C71 C70 H70B . . 109.600000 ?
H70A C70 H70B . . 108.100000 ?
C70 C71 H71A . . 109.500000 ?
C70 C71 H71B . . 109.500000 ?
H71A C71 H71B . . 109.500000 ?
C70 C71 H71C . . 109.500000 ?
H71A C71 H71C . . 109.500000 ?
H71B C71 H71C . . 109.500000 ?
C74 O72 Co61 . . 122.1(2) ?
C74 O73 Co21 . . 122.5(2) ?
O73 C74 O72 . . 127.9(3) ?
O73 C74 C75 . . 116.3(4) ?
O72 C74 C75 . . 115.8(3) ?
C74 C75 H75A . . 109.500000 ?
C74 C75 H75B . . 109.500000 ?
H75A C75 H75B . . 109.500000 ?
C74 C75 H75C . . 109.500000 ?
H75A C75 H75C . . 109.500000 ?
H75B C75 H75C . . 109.500000 ?
Cl2 C1 Cl3 . . 113.3(3) ?
Cl2 C1 H1A . . 108.900000 ?
Cl3 C1 H1A . . 108.900000 ?
Cl2 C1 H1B . . 108.900000 ?
Cl3 C1 H1B . . 108.900000 ?
H1A C1 H1B . . 107.700000 ?

loop_
_geom_bond_atom_site_label_1
_geom_bond_atom_site_label_2
_geom_bond_site_symmetry_2
_geom_bond_distance
_geom_bond_publ_flag
O1 Co1 . 1.856(2) ?
O1 Co61 . 1.862(2) ?
O1 Co41 . 1.870(2) ?
Co1 O41 . 1.871(2) ?
Co1 O61 . 1.872(2) ?
Co1 O53 . 1.953(2) ?
Co1 O12 . 1.955(2) ?
Co1 N1 . 1.967(3) ?
Co1 Co61 . 2.6955(7) ?
Co1 Co41 . 2.7015(6) ?
Co1 Co21 . 2.8341(7) ?
N1 C6 . 1.334(4) ?
N1 C2 . 1.348(4) ?
C2 C3 . 1.383(5) ?
C2 H2 . 0.950000 ?
C3 C4 . 1.396(5) ?
C3 H3 . 0.950000 ?
C4 C5 . 1.390(5) ?
C4 C7 . 1.502(5) ?
C5 C6 . 1.370(5) ?
C5 H5 . 0.950000 ?
C6 H6 . 0.950000 ?
C7 O8 . 1.205(4) ?
C7 O9 . 1.329(4) ?
O9 C10 . 1.467(4) ?
C10 C11 . 1.502(6) ?
C10 H10A . 0.990000 ?
C10 H10B . 0.990000 ?
C11 H11A . 0.980000 ?
C11 H11B . 0.980000 ?
C11 H11C . 0.980000 ?
O12 C14 . 1.263(4) ?
O13 C14 . 1.277(4) ?
O13 Co61 . 1.929(2) ?
C14 C15 . 1.497(5) ?
C15 H15A . 0.980000 ?
C15 H15B . 0.980000 ?
C15 H15C . 0.980000 ?
O21 Co21 . 1.872(2) ?
O21 Co41 . 1.876(2) ?
O21 Co61 . 1.882(2) ?
Co21 O61 . 1.858(2) ?
Co21 O41 . 1.862(2) ?
Co21 O73 . 1.957(3) ?
Co21 O32 . 1.962(3) ?
Co21 N21 . 1.962(3) ?
Co21 Co61 . 2.7027(7) ?
Co21 Co41 . 2.7040(6) ?
N21 C22 . 1.344(5) ?
N21 C26 . 1.346(5) ?
C22 C23 . 1.382(5) ?
C22 H22 . 0.950000 ?
C23 C24 . 1.392(5) ?
C23 H23 . 0.950000 ?
C24 C25 . 1.378(5) ?
C24 C27 . 1.499(5) ?
C25 C26 . 1.380(5) ?
C25 H25 . 0.950000 ?
C26 H26 . 0.950000 ?
C27 O28 . 1.201(5) ?
C27 O29 . 1.330(5) ?
O29 C30 . 1.467(4) ?
C30 C31 . 1.507(6) ?
C30 H30A . 0.990000 ?
C30 H30B . 0.990000 ?
C31 H31A . 0.980000 ?
C31 H31B . 0.980000 ?
C31 H31C . 0.980000 ?
O32 C34 . 1.274(4) ?
O33 C34 . 1.263(4) ?
O33 Co41 . 1.953(2) ?
C34 C35 . 1.504(5) ?
C35 H35A . 0.980000 ?
C35 H35B . 0.980000 ?
C35 H35C . 0.980000 ?
O41 Co41 . 1.857(2) ?
Co41 O52 . 1.934(2) ?
Co41 N41 . 1.962(3) ?
Co41 Co61 . 2.8347(6) ?
N41 C46 . 1.338(5) ?
N41 C42 . 1.339(5) ?
C42 C43 . 1.390(5) ?
C42 H42 . 0.950000 ?
C43 C44 . 1.386(5) ?
C43 H43 . 0.950000 ?
C44 C45 . 1.380(5) ?
C44 C47 . 1.511(5) ?
C45 C46 . 1.387(5) ?
C45 H45 . 0.950000 ?
C46 H46 . 0.950000 ?
C47 O48 . 1.206(5) ?
C47 O49 . 1.325(5) ?
O49 C50 . 1.464(4) ?
C50 C51 . 1.496(6) ?
C50 H50A . 0.990000 ?
C50 H50B . 0.990000 ?
C51 H51A . 0.980000 ?
C51 H51B . 0.980000 ?
C51 H51C . 0.980000 ?
O52 C54 . 1.280(4) ?
O53 C54 . 1.263(4) ?
C54 C55 . 1.506(5) ?
C55 H55A . 0.980000 ?
C55 H55B . 0.980000 ?
C55 H55C . 0.980000 ?
O61 Co61 . 1.863(2) ?
Co61 O72 . 1.949(3) ?
Co61 N61 . 1.965(3) ?
N61 C62 . 1.341(5) ?
N61 C66 . 1.342(5) ?
C62 C63 . 1.383(5) ?
C62 H62 . 0.950000 ?
C63 C64 . 1.388(5) ?
C63 H63 . 0.950000 ?
C64 C65 . 1.394(5) ?
C64 C67 . 1.494(5) ?
C65 C66 . 1.394(5) ?
C65 H65 . 0.950000 ?
C66 H66 . 0.950000 ?
C67 O68 . 1.200(5) ?
C67 O69 . 1.335(5) ?
O69 C70 . 1.461(5) ?
C70 C71 . 1.482(8) ?
C70 H70A . 0.990000 ?
C70 H70B . 0.990000 ?
C71 H71A . 0.980000 ?
C71 H71B . 0.980000 ?
C71 H71C . 0.980000 ?
O72 C74 . 1.268(5) ?
O73 C74 . 1.264(4) ?
C74 C75 . 1.505(5) ?
C75 H75A . 0.980000 ?
C75 H75B . 0.980000 ?
C75 H75C . 0.980000 ?
C1 Cl2 . 1.722(5) ?
C1 Cl3 . 1.743(5) ?
C1 H1A . 0.990000 ?
C1 H1B . 0.990000 ?

loop_
_geom_torsion_atom_site_label_1
_geom_torsion_atom_site_label_2
_geom_torsion_atom_site_label_3
_geom_torsion_atom_site_label_4
_geom_torsion_site_symmetry_1
_geom_torsion_site_symmetry_2
_geom_torsion_site_symmetry_3
_geom_torsion_site_symmetry_4
_geom_torsion
_geom_torsion_publ_flag
Co61 O1 Co1 O41 . . . . -90.06(10) ?
Co41 O1 Co1 O41 . . . . 8.95(10) ?
Co61 O1 Co1 O61 . . . . -9.06(10) ?
Co41 O1 Co1 O61 . . . . 89.95(10) ?
Co61 O1 Co1 O53 . . . . 179.02(11) ?
Co41 O1 Co1 O53 . . . . -81.97(10) ?
Co61 O1 Co1 O12 . . . . 81.33(10) ?
Co41 O1 Co1 O12 . . . . -179.65(10) ?
Co41 O1 Co1 Co61 . . . . 99.02(12) ?
Co61 O1 Co1 Co41 . . . . -99.02(12) ?
Co61 O1 Co1 Co21 . . . . -49.50(7) ?
Co41 O1 Co1 Co21 . . . . 49.52(7) ?
C6 N1 C2 C3 . . . . 3.2(5) ?
Co1 N1 C2 C3 . . . . -174.8(3) ?
N1 C2 C3 C4 . . . . 1.3(6) ?
C2 C3 C4 C5 . . . . -4.5(5) ?
C2 C3 C4 C7 . . . . 172.0(3) ?
C3 C4 C5 C6 . . . . 3.3(5) ?
C7 C4 C5 C6 . . . . -173.3(3) ?
C2 N1 C6 C5 . . . . -4.5(5) ?
Co1 N1 C6 C5 . . . . 173.6(3) ?
C4 C5 C6 N1 . . . . 1.2(6) ?
C5 C4 C7 O8 . . . . 12.5(6) ?
C3 C4 C7 O8 . . . . -163.9(4) ?
C5 C4 C7 O9 . . . . -169.7(3) ?
C3 C4 C7 O9 . . . . 13.9(5) ?
O8 C7 O9 C10 . . . . -0.7(6) ?
C4 C7 O9 C10 . . . . -178.4(3) ?
C7 O9 C10 C11 . . . . -79.5(4) ?
Co1 O12 C14 O13 . . . . 11.3(5) ?
Co1 O12 C14 C15 . . . . -168.6(2) ?
Co61 O13 C14 O12 . . . . -3.5(5) ?
Co61 O13 C14 C15 . . . . 176.4(2) ?
Co41 O21 Co21 O61 . . . . -89.83(11) ?
Co61 O21 Co21 O61 . . . . 8.21(10) ?
Co41 O21 Co21 O41 . . . . -8.24(10) ?
Co61 O21 Co21 O41 . . . . 89.80(11) ?
Co41 O21 Co21 O73 . . . . 179.51(11) ?
Co61 O21 Co21 O73 . . . . -82.44(11) ?
Co41 O21 Co21 O32 . . . . 83.02(11) ?
Co61 O21 Co21 O32 . . . . -178.93(11) ?
Co41 O21 Co21 Co61 . . . . -98.04(12) ?
Co61 O21 Co21 Co41 . . . . 98.04(12) ?
Co41 O21 Co21 Co1 . . . . -49.04(7) ?
Co61 O21 Co21 Co1 . . . . 49.00(7) ?
C26 N21 C22 C23 . . . . 1.6(5) ?
Co21 N21 C22 C23 . . . . -178.4(3) ?
N21 C22 C23 C24 . . . . -0.4(6) ?
C22 C23 C24 C25 . . . . -1.2(5) ?
C22 C23 C24 C27 . . . . 178.8(4) ?
C23 C24 C25 C26 . . . . 1.6(6) ?
C27 C24 C25 C26 . . . . -178.5(4) ?
C22 N21 C26 C25 . . . . -1.3(6) ?
Co21 N21 C26 C25 . . . . 178.8(3) ?
C24 C25 C26 N21 . . . . -0.3(6) ?
C25 C24 C27 O28 . . . . 3.5(6) ?
C23 C24 C27 O28 . . . . -176.5(4) ?
C25 C24 C27 O29 . . . . -176.2(3) ?
C23 C24 C27 O29 . . . . 3.7(5) ?
O28 C27 O29 C30 . . . . -0.5(6) ?
C24 C27 O29 C30 . . . . 179.3(3) ?
C27 O29 C30 C31 . . . . -88.5(4) ?
Co41 O33 C34 O32 . . . . 6.6(5) ?
Co41 O33 C34 C35 . . . . -172.8(3) ?
Co21 O32 C34 O33 . . . . 0.1(5) ?
Co21 O32 C34 C35 . . . . 179.6(3) ?
O61 Co21 O41 Co41 . . . . 95.78(10) ?
O21 Co21 O41 Co41 . . . . 8.33(10) ?
O32 Co21 O41 Co41 . . . . -78.90(10) ?
N21 Co21 O41 Co41 . . . . -171.69(11) ?
Co61 Co21 O41 Co41 . . . . 52.48(8) ?
Co1 Co21 O41 Co41 . . . . 93.41(11) ?
O61 Co21 O41 Co1 . . . . 2.38(10) ?
O21 Co21 O41 Co1 . . . . -85.08(11) ?
O32 Co21 O41 Co1 . . . . -172.31(10) ?
N21 Co21 O41 Co1 . . . . 94.90(12) ?
Co61 Co21 O41 Co1 . . . . -40.93(8) ?
Co41 Co21 O41 Co1 . . . . -93.41(11) ?
O1 Co1 O41 Co41 . . . . -9.02(10) ?
O61 Co1 O41 Co41 . . . . -96.12(10) ?
O53 Co1 O41 Co41 . . . . 79.84(10) ?
N1 Co1 O41 Co41 . . . . 169.26(11) ?
Co61 Co1 O41 Co41 . . . . -52.70(8) ?
Co21 Co1 O41 Co41 . . . . -93.76(11) ?
O1 Co1 O41 Co21 . . . . 84.74(11) ?
O61 Co1 O41 Co21 . . . . -2.36(10) ?
O53 Co1 O41 Co21 . . . . 173.60(10) ?
N1 Co1 O41 Co21 . . . . -96.98(11) ?
Co61 Co1 O41 Co21 . . . . 41.06(8) ?
Co41 Co1 O41 Co21 . . . . 93.76(11) ?
Co21 O41 Co41 O1 . . . . -90.03(11) ?
Co1 O41 Co41 O1 . . . . 8.95(10) ?
Co21 O41 Co41 O21 . . . . -8.31(10) ?
Co1 O41 Co41 O21 . . . . 90.66(11) ?
Co21 O41 Co41 O52 . . . . 178.76(11) ?
Co1 O41 Co41 O52 . . . . -82.26(10) ?
Co21 O41 Co41 O33 . . . . 82.91(11) ?
Co1 O41 Co41 O33 . . . . -178.12(11) ?
Co21 O41 Co41 Co1 . . . . -98.97(11) ?
Co1 O41 Co41 Co21 . . . . 98.97(11) ?
Co21 O41 Co41 Co61 . . . . -49.47(7) ?
Co1 O41 Co41 Co61 . . . . 49.50(7) ?
Co1 O1 Co41 O41 . . . . -9.02(10) ?
Co61 O1 Co41 O41 . . . . 84.41(11) ?
Co1 O1 Co41 O21 . . . . -96.11(10) ?
Co61 O1 Co41 O21 . . . . -2.68(10) ?
Co1 O1 Co41 O52 . . . . 79.70(10) ?
Co61 O1 Co41 O52 . . . . 173.13(10) ?
Co1 O1 Co41 N41 . . . . 171.21(11) ?
Co61 O1 Co41 N41 . . . . -95.36(12) ?
Co61 O1 Co41 Co1 . . . . 93.43(11) ?
Co1 O1 Co41 Co21 . . . . -52.51(7) ?
Co61 O1 Co41 Co21 . . . . 40.92(8) ?
Co1 O1 Co41 Co61 . . . . -93.43(11) ?
Co21 O21 Co41 O41 . . . . 8.26(10) ?
Co61 O21 Co41 O41 . . . . -84.20(11) ?
Co21 O21 Co41 O1 . . . . 95.11(10) ?
Co61 O21 Co41 O1 . . . . 2.65(10) ?
Co21 O21 Co41 O33 . . . . -80.04(10) ?
Co61 O21 Co41 O33 . . . . -172.50(10) ?
Co21 O21 Co41 N41 . . . . -171.16(11) ?
Co61 O21 Co41 N41 . . . . 96.38(12) ?
Co21 O21 Co41 Co1 . . . . 52.07(8) ?
Co61 O21 Co41 Co1 . . . . -40.40(8) ?
Co61 O21 Co41 Co21 . . . . -92.46(11) ?
Co21 O21 Co41 Co61 . . . . 92.46(11) ?
C46 N41 C42 C43 . . . . -1.8(5) ?
Co41 N41 C42 C43 . . . . 174.5(3) ?
N41 C42 C43 C44 . . . . 0.5(5) ?
C42 C43 C44 C45 . . . . 0.3(5) ?
C42 C43 C44 C47 . . . . -178.4(3) ?
C43 C44 C45 C46 . . . . 0.3(5) ?
C47 C44 C45 C46 . . . . 178.9(3) ?
C42 N41 C46 C45 . . . . 2.4(5) ?
Co41 N41 C46 C45 . . . . -173.8(3) ?
C44 C45 C46 N41 . . . . -1.7(5) ?
C45 C44 C47 O48 . . . . 173.0(4) ?
C43 C44 C47 O48 . . . . -8.4(5) ?
C45 C44 C47 O49 . . . . -6.1(5) ?
C43 C44 C47 O49 . . . . 172.4(3) ?
O48 C47 O49 C50 . . . . 4.6(5) ?
C44 C47 O49 C50 . . . . -176.3(3) ?
C47 O49 C50 C51 . . . . 159.5(3) ?
Co1 O53 C54 O52 . . . . -6.2(5) ?
Co1 O53 C54 C55 . . . . 173.7(2) ?
Co41 O52 C54 O53 . . . . 1.7(5) ?
Co41 O52 C54 C55 . . . . -178.2(2) ?
O41 Co21 O61 Co61 . . . . -95.29(10) ?
O21 Co21 O61 Co61 . . . . -8.31(10) ?
O73 Co21 O61 Co61 . . . . 79.74(11) ?
N21 Co21 O61 Co61 . . . . 169.71(11) ?
Co41 Co21 O61 Co61 . . . . -52.23(7) ?
Co1 Co21 O61 Co61 . . . . -92.92(11) ?
O41 Co21 O61 Co1 . . . . -2.38(10) ?
O21 Co21 O61 Co1 . . . . 84.61(11) ?
O73 Co21 O61 Co1 . . . . 172.66(11) ?
N21 Co21 O61 Co1 . . . . -97.38(12) ?
Co61 Co21 O61 Co1 . . . . 92.92(11) ?
Co41 Co21 O61 Co1 . . . . 40.69(8) ?
O1 Co1 O61 Co21 . . . . -84.53(11) ?
O41 Co1 O61 Co21 . . . . 2.37(10) ?
O12 Co1 O61 Co21 . . . . -173.59(10) ?
N1 Co1 O61 Co21 . . . . 94.74(12) ?
Co61 Co1 O61 Co21 . . . . -93.58(11) ?
Co41 Co1 O61 Co21 . . . . -40.74(8) ?
O1 Co1 O61 Co61 . . . . 9.06(10) ?
O41 Co1 O61 Co61 . . . . 95.95(10) ?
O12 Co1 O61 Co61 . . . . -80.00(10) ?
N1 Co1 O61 Co61 . . . . -171.67(11) ?
Co41 Co1 O61 Co61 . . . . 52.84(7) ?
Co21 Co1 O61 Co61 . . . . 93.58(11) ?
Co1 O1 Co61 O61 . . . . 9.11(10) ?
Co41 O1 Co61 O61 . . . . -84.34(11) ?
Co1 O1 Co61 O21 . . . . 96.12(10) ?
Co41 O1 Co61 O21 . . . . 2.67(10) ?
Co1 O1 Co61 O13 . . . . -77.66(10) ?
Co41 O1 Co61 O13 . . . . -171.10(10) ?
Co1 O1 Co61 N61 . . . . -168.14(12) ?
Co41 O1 Co61 N61 . . . . 98.41(12) ?
Co41 O1 Co61 Co1 . . . . -93.44(11) ?
Co1 O1 Co61 Co21 . . . . 52.51(8) ?
Co41 O1 Co61 Co21 . . . . -40.94(8) ?
Co1 O1 Co61 Co41 . . . . 93.44(11) ?
Co21 O61 Co61 O1 . . . . 90.01(10) ?
Co1 O61 Co61 O1 . . . . -9.02(10) ?
Co21 O61 Co61 O21 . . . . 8.27(10) ?
Co1 O61 Co61 O21 . . . . -90.77(11) ?
Co21 O61 Co61 O13 . . . . -176.61(11) ?
Co1 O61 Co61 O13 . . . . 84.36(10) ?
Co21 O61 Co61 O72 . . . . -81.99(11) ?
Co1 O61 Co61 O72 . . . . 178.98(11) ?
Co21 O61 Co61 Co1 . . . . 99.03(11) ?
Co1 O61 Co61 Co21 . . . . -99.03(11) ?
Co21 O61 Co61 Co41 . . . . 49.28(7) ?
Co1 O61 Co61 Co41 . . . . -49.75(7) ?
Co21 O21 Co61 O1 . . . . -95.34(10) ?
Co41 O21 Co61 O1 . . . . -2.66(10) ?
Co21 O21 Co61 O61 . . . . -8.20(10) ?
Co41 O21 Co61 O61 . . . . 84.48(11) ?
Co21 O21 Co61 O72 . . . . 81.07(11) ?
Co41 O21 Co61 O72 . . . . 173.75(11) ?
Co21 O21 Co61 N61 . . . . 173.11(11) ?
Co41 O21 Co61 N61 . . . . -94.21(12) ?
Co21 O21 Co61 Co1 . . . . -52.17(8) ?
Co41 O21 Co61 Co1 . . . . 40.50(8) ?
Co41 O21 Co61 Co21 . . . . 92.68(11) ?
Co21 O21 Co61 Co41 . . . . -92.68(11) ?
C66 N61 C62 C63 . . . . 0.2(5) ?
Co61 N61 C62 C63 . . . . 176.8(3) ?
N61 C62 C63 C64 . . . . 0.0(5) ?
C62 C63 C64 C65 . . . . 0.9(5) ?
C62 C63 C64 C67 . . . . 179.7(3) ?
C63 C64 C65 C66 . . . . -1.9(5) ?
C67 C64 C65 C66 . . . . 179.3(3) ?
C62 N61 C66 C65 . . . . -1.4(5) ?
Co61 N61 C66 C65 . . . . -178.1(3) ?
C64 C65 C66 N61 . . . . 2.2(5) ?
C63 C64 C67 O68 . . . . -3.8(6) ?
C65 C64 C67 O68 . . . . 175.0(4) ?
C63 C64 C67 O69 . . . . 176.3(3) ?
C65 C64 C67 O69 . . . . -4.9(5) ?
O68 C67 O69 C70 . . . . -5.7(6) ?
C64 C67 O69 C70 . . . . 174.2(4) ?
C67 O69 C70 C71 . . . . 82.4(6) ?
Co21 O73 C74 O72 . . . . -0.6(6) ?
Co21 O73 C74 C75 . . . . -179.1(3) ?
Co61 O72 C74 O73 . . . . -2.9(6) ?
Co61 O72 C74 C75 . . . . 175.6(3) ?
